data_4108418
loop_
_publ_author_name
'Changle Chen'
'Shuji Luo'
'Richard F. Jordan'

_publ_section_title
;
 Multiple Insertion of a Silyl Vinyl Ether by (\a-Diimine)PdMe+ Species
;
_journal_name_full 'Journal of the American Chemical Society'
_journal_page_first 12892
_journal_page_last 12893
_journal_paper_doi 10.1021/ja8056858
_journal_volume 130
_journal_year 2008
_chemical_absolute_configuration ad
_chemical_formula_sum 'C107 H93 B F20 N2 O2 Pd Si2'
_chemical_formula_weight 1992.22
_chemical_name_systematic
; 
 ? 
;
_space_group_IT_number 1
_symmetry_space_group_name_Hall 'P 1'
_symmetry_space_group_name_H-M 'P 1'
_atom_sites_solution_hydrogens geom
_atom_sites_solution_primary direct
_atom_sites_solution_secondary difmap
_audit_creation_method SHELXL-97
_cell_angle_alpha 90.300(11)
_cell_angle_beta 111.830(10)
_cell_angle_gamma 95.895(11)
_cell_formula_units_Z 1
_cell_length_a 12.680(8)
_cell_length_b 13.926(9)
_cell_length_c 14.868(9)
_cell_measurement_reflns_used 1024
_cell_measurement_temperature 100(2)
_cell_measurement_theta_max 28.38
_cell_measurement_theta_min 1.47
_cell_volume 2422(3)
_computing_structure_refinement 'SHELXL-97 (Sheldrick, 1997)'
_computing_structure_solution 'SHELXS-97 (Sheldrick, 1990)'
_diffrn_ambient_temperature 100(2)
_diffrn_measured_fraction_theta_full 0.935
_diffrn_measured_fraction_theta_max 0.935
_diffrn_radiation_monochromator graphite
_diffrn_radiation_source 'fine-focus sealed tube'
_diffrn_radiation_type MoK\a
_diffrn_radiation_wavelength 0.71073
_diffrn_reflns_av_R_equivalents 0.0241
_diffrn_reflns_av_sigmaI/netI 0.0697
_diffrn_reflns_limit_h_max 16
_diffrn_reflns_limit_h_min -16
_diffrn_reflns_limit_k_max 18
_diffrn_reflns_limit_k_min -18
_diffrn_reflns_limit_l_max 19
_diffrn_reflns_limit_l_min -19
_diffrn_reflns_number 28679
_diffrn_reflns_theta_full 28.38
_diffrn_reflns_theta_max 28.38
_diffrn_reflns_theta_min 1.47
_exptl_absorpt_coefficient_mu 0.306
_exptl_absorpt_correction_T_max 0.9527
_exptl_absorpt_correction_T_min 0.9413
_exptl_absorpt_correction_type multi-scan
_exptl_absorpt_process_details
;
absorption corrections were made based on correspondance of
equivalent intensities usingprogram SADABS (G. Sheldrick, Bruker 
Analytical X-ray Systems, Madison, WI)
;
_exptl_crystal_density_diffrn 1.366
_exptl_crystal_F_000 1024
_exptl_crystal_size_max 0.20
_exptl_crystal_size_mid 0.16
_exptl_crystal_size_min 0.16
_refine_diff_density_max 1.063
_refine_diff_density_min -0.331
_refine_diff_density_rms 0.071
_refine_ls_abs_structure_details 'Flack H D (1983), Acta Cryst. A39, 876-881'
_refine_ls_abs_structure_Flack 0.008(13)
_refine_ls_extinction_method none
_refine_ls_goodness_of_fit_ref 1.049
_refine_ls_hydrogen_treatment constr
_refine_ls_matrix_type full
_refine_ls_number_parameters 1227
_refine_ls_number_reflns 21597
_refine_ls_number_restraints 3
_refine_ls_restrained_S_all 1.049
_refine_ls_R_factor_all 0.0562
_refine_ls_R_factor_gt 0.0525
_refine_ls_shift/su_max 0.002
_refine_ls_shift/su_mean 0.000
_refine_ls_structure_factor_coef Fsqd
_refine_ls_weighting_details 'calc w=1/[\s^2^(Fo^2^)+(0.0581P)^2^+0.0000P] where P=(Fo^2^+2Fc^2^)/3'
_refine_ls_weighting_scheme calc
_refine_ls_wR_factor_gt 0.1179
_refine_ls_wR_factor_ref 0.1226
_reflns_number_gt 20326
_reflns_number_total 21597
_reflns_threshold_expression >2sigma(I)
_cod_data_source_file ja8056858_si_003.cif
_cod_data_source_block chan25s
_cod_database_code 4108418

loop_
_symmetry_equiv_pos_as_xyz
'x, y, z'

loop_
_atom_site_label
_atom_site_type_symbol
_atom_site_fract_x
_atom_site_fract_y
_atom_site_fract_z
_atom_site_U_iso_or_equiv
_atom_site_adp_type
_atom_site_occupancy
_atom_site_symmetry_multiplicity
_atom_site_calc_flag
_atom_site_refinement_flags
B1 B 0.4564(4) 0.6525(3) 0.1497(3) 0.0334(9) Uani 1 1 d .
C1 C 1.0030(3) -0.0313(3) 1.0269(2) 0.0297(7) Uani 1 1 d .
C2 C 0.9212(3) -0.1081(3) 0.9809(3) 0.0340(8) Uani 1 1 d .
C3 C 0.9575(4) -0.1862(3) 0.9458(3) 0.0401(9) Uani 1 1 d .
H3 H 0.9044 -0.2409 0.9155 0.048 Uiso 1 1 calc R
C4 C 1.0706(4) -0.1849(3) 0.9546(3) 0.0403(9) Uani 1 1 d .
H4 H 1.0935 -0.2381 0.9291 0.048 Uiso 1 1 calc R
C5 C 1.1493(4) -0.1078(3) 0.9995(3) 0.0385(9) Uani 1 1 d .
H5 H 1.2265 -0.1089 1.0057 0.046 Uiso 1 1 calc R
C6 C 1.1182(3) -0.0279(3) 1.0364(3) 0.0327(8) Uani 1 1 d .
C7 C 0.7955(4) -0.1078(3) 0.9661(3) 0.0477(11) Uani 1 1 d .
H7 H 0.7803 -0.0388 0.9669 0.057 Uiso 1 1 calc R
C8 C 0.7676(5) -0.1551(6) 1.0453(4) 0.080(2) Uani 1 1 d .
H8A H 0.7882 -0.2213 1.0502 0.119 Uiso 1 1 calc R
H8B H 0.6855 -0.1565 1.0310 0.119 Uiso 1 1 calc R
H8C H 0.8108 -0.1186 1.1069 0.119 Uiso 1 1 calc R
C9 C 0.7144(4) -0.1555(3) 0.8683(3) 0.0478(10) Uani 1 1 d .
H9A H 0.7260 -0.2238 0.8660 0.072 Uiso 1 1 calc R
H9B H 0.7303 -0.1230 0.8157 0.072 Uiso 1 1 calc R
H9C H 0.6351 -0.1503 0.8608 0.072 Uiso 1 1 calc R
C10 C 1.2053(3) 0.0584(3) 1.0839(3) 0.0403(9) Uani 1 1 d .
H10 H 1.1626 0.1113 1.0941 0.048 Uiso 1 1 calc R
C11 C 1.2682(5) 0.0960(6) 1.0203(4) 0.093(3) Uani 1 1 d .
H11A H 1.3136 0.0466 1.0112 0.140 Uiso 1 1 calc R
H11B H 1.3189 0.1546 1.0514 0.140 Uiso 1 1 calc R
H11C H 1.2128 0.1111 0.9572 0.140 Uiso 1 1 calc R
C12 C 1.2904(6) 0.0375(4) 1.1817(4) 0.083(2) Uani 1 1 d .
H12A H 1.2507 0.0231 1.2262 0.124 Uiso 1 1 calc R
H12B H 1.3473 0.0940 1.2074 0.124 Uiso 1 1 calc R
H12C H 1.3288 -0.0182 1.1751 0.124 Uiso 1 1 calc R
C13 C 0.9779(3) 0.0558(3) 1.1522(2) 0.0270(7) Uani 1 1 d .
C14 C 1.0103(4) -0.0233(3) 1.2214(3) 0.0393(9) Uani 1 1 d .
H14A H 1.0133 -0.0821 1.1864 0.059 Uiso 1 1 calc R
H14B H 0.9534 -0.0357 1.2512 0.059 Uiso 1 1 calc R
H14C H 1.0855 -0.0038 1.2720 0.059 Uiso 1 1 calc R
C15 C 0.9594(3) 0.1500(2) 1.1907(3) 0.0260(7) Uani 1 1 d .
C16 C 0.9524(4) 0.1562(3) 1.2883(3) 0.0373(9) Uani 1 1 d .
H16A H 0.9400 0.2221 1.3022 0.056 Uiso 1 1 calc R
H16B H 1.0239 0.1398 1.3375 0.056 Uiso 1 1 calc R
H16C H 0.8886 0.1108 1.2895 0.056 Uiso 1 1 calc R
C17 C 0.9405(3) 0.3157(2) 1.1642(3) 0.0297(7) Uani 1 1 d .
C18 C 1.0356(4) 0.3728(3) 1.2315(3) 0.0347(9) Uani 1 1 d .
C19 C 1.0187(4) 0.4653(3) 1.2551(3) 0.0419(9) Uani 1 1 d .
H19 H 1.0808 0.5063 1.2998 0.050 Uiso 1 1 calc R
C20 C 0.9128(4) 0.4981(3) 1.2142(3) 0.0451(10) Uani 1 1 d .
H20 H 0.9029 0.5612 1.2321 0.054 Uiso 1 1 calc R
C21 C 0.8209(4) 0.4411(3) 1.1480(3) 0.0406(9) Uani 1 1 d .
H21 H 0.7489 0.4655 1.1208 0.049 Uiso 1 1 calc R
C22 C 0.8327(3) 0.3484(3) 1.1206(3) 0.0322(8) Uani 1 1 d .
C23 C 1.1521(3) 0.3345(3) 1.2748(3) 0.0364(8) Uani 1 1 d .
H23 H 1.1381 0.2656 1.2898 0.044 Uiso 1 1 calc R
C24 C 1.2099(4) 0.3353(3) 1.2001(3) 0.0434(10) Uani 1 1 d .
H24A H 1.2322 0.4022 1.1887 0.065 Uiso 1 1 calc R
H24B H 1.1563 0.3032 1.1391 0.065 Uiso 1 1 calc R
H24C H 1.2780 0.3010 1.2251 0.065 Uiso 1 1 calc R
C25 C 1.2337(4) 0.3876(4) 1.3693(3) 0.0521(12) Uani 1 1 d .
H25A H 1.2564 0.4538 1.3560 0.078 Uiso 1 1 calc R
H25B H 1.3018 0.3536 1.3971 0.078 Uiso 1 1 calc R
H25C H 1.1952 0.3895 1.4154 0.078 Uiso 1 1 calc R
C26 C 0.7332(3) 0.2846(3) 1.0494(3) 0.0366(8) Uani 1 1 d .
H26 H 0.7654 0.2369 1.0192 0.044 Uiso 1 1 calc R
C27 C 0.6653(4) 0.2275(4) 1.1005(3) 0.0502(11) Uani 1 1 d .
H27A H 0.7141 0.1848 1.1459 0.075 Uiso 1 1 calc R
H27B H 0.5995 0.1886 1.0524 0.075 Uiso 1 1 calc R
H27C H 0.6384 0.2722 1.1362 0.075 Uiso 1 1 calc R
C28 C 0.6532(4) 0.3398(4) 0.9664(4) 0.0529(11) Uani 1 1 d .
H28A H 0.6104 0.3797 0.9920 0.079 Uiso 1 1 calc R
H28B H 0.5996 0.2935 0.9163 0.079 Uiso 1 1 calc R
H28C H 0.6988 0.3814 0.9381 0.079 Uiso 1 1 calc R
C29 C 0.9618(4) 0.3265(3) 0.9416(3) 0.0440(11) Uani 1 1 d .
H29A H 0.9255 0.3763 0.9637 0.053 Uiso 1 1 calc R
H29B H 1.0367 0.3508 0.9390 0.053 Uiso 1 1 calc R
C30 C 0.8901(4) 0.2637(3) 0.8656(3) 0.0416(9) Uani 1 1 d .
H30 H 0.8072 0.2723 0.8335 0.050 Uiso 1 1 calc R
C31 C 0.9325(4) 0.1806(3) 0.8439(3) 0.0392(10) Uani 1 1 d .
H31 H 1.0076 0.1961 0.8366 0.047 Uiso 1 1 calc R
C32 C 0.8546(4) 0.1050(3) 0.7699(3) 0.0428(9) Uani 1 1 d .
H32 H 0.8332 0.1348 0.7054 0.051 Uiso 1 1 calc R
C33 C 0.9062(5) 0.0150(4) 0.7619(4) 0.0530(13) Uani 1 1 d .
H33A H 0.9319 -0.0139 0.8261 0.064 Uiso 1 1 calc R
H33B H 0.8455 -0.0316 0.7161 0.064 Uiso 1 1 calc R
C34 C 1.0047(4) 0.0264(4) 0.7292(3) 0.0502(11) Uani 1 1 d .
H34 H 1.0697 0.0674 0.7791 0.060 Uiso 1 1 calc R
C35 C 1.0435(6) -0.0709(4) 0.7172(4) 0.0696(16) Uani 1 1 d .
H35A H 0.9804 -0.1117 0.6684 0.104 Uiso 1 1 calc R
H35B H 1.0668 -0.1025 0.7792 0.104 Uiso 1 1 calc R
H35C H 1.1083 -0.0612 0.6962 0.104 Uiso 1 1 calc R
C36 C 1.1464(4) 0.2375(4) 0.7140(3) 0.0464(10) Uani 1 1 d .
C37 C 1.1147(5) 0.3252(4) 0.7366(3) 0.0566(12) Uani 1 1 d .
H37 H 1.0444 0.3466 0.6963 0.068 Uiso 1 1 calc R
C38 C 1.1873(6) 0.3810(5) 0.8192(4) 0.0759(17) Uani 1 1 d .
H38 H 1.1653 0.4404 0.8342 0.091 Uiso 1 1 calc R
C39 C 1.2894(6) 0.3522(6) 0.8788(4) 0.086(2) Uani 1 1 d .
H39 H 1.3378 0.3916 0.9340 0.103 Uiso 1 1 calc R
C40 C 1.3214(5) 0.2652(5) 0.8581(3) 0.0669(16) Uani 1 1 d .
H40 H 1.3911 0.2436 0.8996 0.080 Uiso 1 1 calc R
C41 C 1.2506(4) 0.2101(4) 0.7763(3) 0.0522(12) Uani 1 1 d .
H41 H 1.2738 0.1511 0.7618 0.063 Uiso 1 1 calc R
C42 C 0.9462(3) 0.2291(3) 0.5170(3) 0.0362(9) Uani 1 1 d .
C43 C 0.9803(4) 0.3197(3) 0.4928(3) 0.0424(9) Uani 1 1 d .
H43 H 1.0573 0.3475 0.5245 0.051 Uiso 1 1 calc R
C44 C 0.9025(4) 0.3712(3) 0.4218(3) 0.0489(11) Uani 1 1 d .
H44 H 0.9270 0.4334 0.4059 0.059 Uiso 1 1 calc R
C45 C 0.7909(4) 0.3315(4) 0.3754(3) 0.0521(12) Uani 1 1 d .
H45 H 0.7381 0.3664 0.3279 0.063 Uiso 1 1 calc R
C46 C 0.7557(4) 0.2410(4) 0.3980(3) 0.0501(11) Uani 1 1 d .
H46 H 0.6791 0.2130 0.3648 0.060 Uiso 1 1 calc R
C47 C 0.8318(3) 0.1904(3) 0.4692(3) 0.0405(9) Uani 1 1 d .
H47 H 0.8060 0.1289 0.4857 0.049 Uiso 1 1 calc R
C48 C 1.1399(3) 0.1044(3) 0.5495(3) 0.0393(9) Uani 1 1 d .
C49 C 1.2280(4) 0.1607(3) 0.5338(3) 0.0460(10) Uani 1 1 d .
H49 H 1.2446 0.2269 0.5554 0.055 Uiso 1 1 calc R
C50 C 1.2925(4) 0.1224(4) 0.4871(3) 0.0549(12) Uani 1 1 d .
H50 H 1.3513 0.1627 0.4762 0.066 Uiso 1 1 calc R
C51 C 1.2713(4) 0.0262(4) 0.4567(3) 0.0520(12) Uani 1 1 d .
H51 H 1.3166 -0.0002 0.4264 0.062 Uiso 1 1 calc R
C52 C 1.1847(4) -0.0311(4) 0.4704(3) 0.0501(11) Uani 1 1 d .
H52 H 1.1695 -0.0973 0.4490 0.060 Uiso 1 1 calc R
C53 C 1.1191(4) 0.0071(3) 0.5154(3) 0.0451(10) Uani 1 1 d .
H53 H 1.0585 -0.0335 0.5234 0.054 Uiso 1 1 calc R
C54 C 0.5970(4) 0.0179(4) 0.5926(3) 0.0530(13) Uani 1 1 d .
C55 C 0.5956(5) -0.0823(4) 0.5937(4) 0.0654(14) Uani 1 1 d .
H55 H 0.6067 -0.1129 0.6530 0.079 Uiso 1 1 calc R
C56 C 0.5788(5) -0.1389(5) 0.5119(4) 0.0731(16) Uani 1 1 d .
H56 H 0.5770 -0.2071 0.5149 0.088 Uiso 1 1 calc R
C57 C 0.5652(5) -0.0976(5) 0.4300(4) 0.0718(17) Uani 1 1 d .
H57 H 0.5567 -0.1370 0.3749 0.086 Uiso 1 1 calc R
C58 C 0.5628(4) 0.0010(5) 0.4202(4) 0.0671(16) Uani 1 1 d .
H58 H 0.5497 0.0285 0.3592 0.080 Uiso 1 1 calc R
C59 C 0.5809(4) 0.0613(5) 0.5060(3) 0.0608(14) Uani 1 1 d .
H59 H 0.5817 0.1294 0.5025 0.073 Uiso 1 1 calc R
C60 C 0.5927(4) 0.2176(3) 0.6854(3) 0.0450(10) Uani 1 1 d .
C61 C 0.6589(4) 0.2815(4) 0.6496(4) 0.0606(14) Uani 1 1 d .
H61 H 0.7176 0.2585 0.6329 0.073 Uiso 1 1 calc R
C62 C 0.6403(5) 0.3773(4) 0.6382(4) 0.0724(17) Uani 1 1 d .
H62 H 0.6857 0.4197 0.6137 0.087 Uiso 1 1 calc R
C63 C 0.5556(6) 0.4116(4) 0.6626(4) 0.0689(16) Uani 1 1 d .
H63 H 0.5445 0.4780 0.6564 0.083 Uiso 1 1 calc R
C64 C 0.4865(5) 0.3498(4) 0.6962(3) 0.0621(14) Uani 1 1 d .
H64 H 0.4268 0.3729 0.7113 0.075 Uiso 1 1 calc R
C65 C 0.5066(4) 0.2537(3) 0.7071(3) 0.0502(11) Uani 1 1 d .
H65 H 0.4598 0.2113 0.7303 0.060 Uiso 1 1 calc R
C66 C 0.5275(3) 0.0304(3) 0.7683(3) 0.0372(8) Uani 1 1 d .
C67 C 0.4293(4) -0.0315(3) 0.7179(3) 0.0442(10) Uani 1 1 d .
H67 H 0.4058 -0.0411 0.6497 0.053 Uiso 1 1 calc R
C68 C 0.3653(4) -0.0794(4) 0.7643(4) 0.0509(11) Uani 1 1 d .
H68 H 0.2996 -0.1223 0.7280 0.061 Uiso 1 1 calc R
C69 C 0.3952(4) -0.0658(4) 0.8620(4) 0.0493(12) Uani 1 1 d .
H69 H 0.3513 -0.0998 0.8938 0.059 Uiso 1 1 calc R
C70 C 0.4905(4) -0.0020(3) 0.9145(3) 0.0489(11) Uani 1 1 d .
H70 H 0.5109 0.0088 0.9823 0.059 Uiso 1 1 calc R
C71 C 0.5558(4) 0.0460(3) 0.8684(3) 0.0408(9) Uani 1 1 d .
H71 H 0.6205 0.0899 0.9048 0.049 Uiso 1 1 calc R
C72 C 0.4613(4) 0.6409(3) 0.0400(3) 0.0377(9) Uani 1 1 d .
C73 C 0.3810(4) 0.6632(3) -0.0472(3) 0.0424(9) Uani 1 1 d .
C74 C 0.3943(4) 0.6584(3) -0.1345(3) 0.0486(11) Uani 1 1 d .
C75 C 0.4960(5) 0.6322(3) -0.1372(4) 0.0541(12) Uani 1 1 d .
C76 C 0.5803(4) 0.6105(3) -0.0525(4) 0.0495(11) Uani 1 1 d .
C77 C 0.5626(4) 0.6173(3) 0.0334(3) 0.0411(9) Uani 1 1 d .
C78 C 0.3271(3) 0.6691(3) 0.1455(3) 0.0319(8) Uani 1 1 d .
C79 C 0.2341(4) 0.6021(3) 0.0954(3) 0.0357(8) Uani 1 1 d .
C80 C 0.1242(4) 0.6050(3) 0.0922(3) 0.0413(9) Uani 1 1 d .
C81 C 0.1023(4) 0.6780(3) 0.1429(3) 0.0442(10) Uani 1 1 d .
C82 C 0.1899(4) 0.7443(3) 0.1957(3) 0.0408(10) Uani 1 1 d .
C83 C 0.2999(4) 0.7401(3) 0.1971(3) 0.0356(9) Uani 1 1 d .
C84 C 0.4806(3) 0.5553(3) 0.2144(3) 0.0297(7) Uani 1 1 d .
C85 C 0.4840(3) 0.4626(3) 0.1843(3) 0.0316(8) Uani 1 1 d .
C86 C 0.4953(3) 0.3839(3) 0.2427(3) 0.0333(8) Uani 1 1 d .
C87 C 0.5052(3) 0.3960(3) 0.3368(3) 0.0377(9) Uani 1 1 d .
C88 C 0.5030(3) 0.4876(3) 0.3719(3) 0.0364(8) Uani 1 1 d .
C89 C 0.4891(3) 0.5626(3) 0.3110(3) 0.0343(8) Uani 1 1 d .
C90 C 0.5579(4) 0.7437(3) 0.2029(3) 0.0392(9) Uani 1 1 d .
C91 C 0.5416(5) 0.8352(3) 0.1698(4) 0.0499(11) Uani 1 1 d .
C92 C 0.6217(6) 0.9163(3) 0.2101(4) 0.0635(16) Uani 1 1 d .
C93 C 0.7228(6) 0.9049(4) 0.2837(5) 0.0699(17) Uani 1 1 d .
C94 C 0.7455(5) 0.8145(4) 0.3169(4) 0.0637(14) Uani 1 1 d .
C95 C 0.6640(4) 0.7356(3) 0.2750(4) 0.0500(11) Uani 1 1 d .
C96 C 0.2468(8) 0.6816(5) 0.4469(5) 0.087(2) Uani 1 1 d .
H96 H 0.2859 0.7172 0.4121 0.105 Uiso 1 1 calc R
C97 C 0.1313(7) 0.6871(4) 0.4235(5) 0.0789(18) Uani 1 1 d .
H97 H 0.0918 0.7266 0.3727 0.095 Uiso 1 1 calc R
C98 C 0.0742(7) 0.6369(5) 0.4722(5) 0.0810(18) Uani 1 1 d .
H98 H -0.0050 0.6410 0.4563 0.097 Uiso 1 1 calc R
C99 C 0.1332(9) 0.5792(5) 0.5456(5) 0.090(2) Uani 1 1 d .
H99 H 0.0936 0.5438 0.5801 0.109 Uiso 1 1 calc R
C100 C 0.2465(9) 0.5724(5) 0.5693(5) 0.096(3) Uani 1 1 d .
H100 H 0.2852 0.5317 0.6192 0.115 Uiso 1 1 calc R
C101 C 0.3052(7) 0.6252(6) 0.5202(5) 0.096(2) Uani 1 1 d .
H101 H 0.3848 0.6223 0.5370 0.115 Uiso 1 1 calc R
C102 C 0.8149(12) 0.6720(9) 0.6393(14) 0.181(6) Uani 1 1 d .
H102 H 0.7699 0.7010 0.5821 0.218 Uiso 1 1 calc R
C103 C 0.7674(12) 0.6416(10) 0.7006(14) 0.165(6) Uani 1 1 d .
H103 H 0.6920 0.6539 0.6920 0.198 Uiso 1 1 calc R
C104 C 0.8344(16) 0.5885(9) 0.7813(11) 0.160(6) Uani 1 1 d .
H104 H 0.8029 0.5616 0.8257 0.192 Uiso 1 1 calc R
C105 C 0.9417(14) 0.5785(8) 0.7917(9) 0.166(6) Uani 1 1 d .
H105 H 0.9860 0.5428 0.8439 0.199 Uiso 1 1 calc R
C106 C 0.9872(10) 0.6146(9) 0.7347(9) 0.134(3) Uani 1 1 d .
H106 H 1.0649 0.6088 0.7456 0.160 Uiso 1 1 calc R
C107 C 0.9188(14) 0.6639(9) 0.6540(13) 0.173(6) Uani 1 1 d .
H107 H 0.9512 0.6913 0.6104 0.207 Uiso 1 1 calc R
F1 F 0.2804(2) 0.69358(19) -0.05252(17) 0.0495(6) Uani 1 1 d .
F2 F 0.3112(3) 0.6797(2) -0.21688(19) 0.0649(8) Uani 1 1 d .
F3 F 0.5106(3) 0.6279(2) -0.2216(2) 0.0726(9) Uani 1 1 d .
F4 F 0.6803(3) 0.5881(2) -0.0532(2) 0.0625(8) Uani 1 1 d .
F5 F 0.6502(2) 0.59885(17) 0.11462(19) 0.0469(6) Uani 1 1 d .
F6 F 0.2494(2) 0.52755(16) 0.04407(16) 0.0429(5) Uani 1 1 d .
F7 F 0.0377(2) 0.5385(2) 0.0390(2) 0.0569(7) Uani 1 1 d .
F8 F -0.0044(2) 0.6850(2) 0.1396(2) 0.0602(7) Uani 1 1 d .
F9 F 0.1718(2) 0.81683(17) 0.2472(2) 0.0548(7) Uani 1 1 d .
F10 F 0.3790(2) 0.80948(16) 0.25187(18) 0.0456(6) Uani 1 1 d .
F11 F 0.4750(2) 0.44179(17) 0.09203(17) 0.0392(6) Uani 1 1 d .
F12 F 0.4919(2) 0.29382(15) 0.20678(19) 0.0444(6) Uani 1 1 d .
F13 F 0.5120(2) 0.31992(18) 0.39293(19) 0.0507(6) Uani 1 1 d .
F14 F 0.5114(2) 0.50177(19) 0.46401(16) 0.0483(6) Uani 1 1 d .
F15 F 0.4873(2) 0.64999(16) 0.35007(16) 0.0402(5) Uani 1 1 d .
F16 F 0.4433(3) 0.85051(17) 0.0958(2) 0.0586(8) Uani 1 1 d .
F17 F 0.5985(4) 1.00371(19) 0.1763(3) 0.0858(12) Uani 1 1 d .
F18 F 0.7997(3) 0.9817(2) 0.3262(3) 0.0943(13) Uani 1 1 d .
F19 F 0.8457(3) 0.8028(3) 0.3881(3) 0.0873(11) Uani 1 1 d .
F20 F 0.6957(2) 0.6516(2) 0.3126(2) 0.0565(7) Uani 1 1 d .
N1 N 0.9703(3) 0.0528(2) 1.0636(2) 0.0273(7) Uani 1 1 d .
N2 N 0.9550(3) 0.2207(2) 1.1349(2) 0.0264(7) Uani 1 1 d .
O1 O 0.9730(3) 0.0736(2) 0.6387(2) 0.0470(7) Uani 1 1 d .
O2 O 0.7512(2) 0.0829(2) 0.78716(19) 0.0401(6) Uani 1 1 d .
Pd1 Pd 0.949038(15) 0.187077(14) 0.995308(14) 0.02621(6) Uani 1 1 d .
Si1 Si 1.05068(9) 0.15793(8) 0.60716(8) 0.0375(2) Uani 1 1 d .
Si2 Si 0.62009(10) 0.08939(9) 0.70786(7) 0.0392(3) Uani 1 1 d .

loop_
_atom_site_aniso_label
_atom_site_aniso_U_11
_atom_site_aniso_U_22
_atom_site_aniso_U_33
_atom_site_aniso_U_23
_atom_site_aniso_U_13
_atom_site_aniso_U_12
B1 0.044(2) 0.028(2) 0.034(2) 0.0016(17) 0.0212(19) 0.0075(18)
C1 0.0392(19) 0.0340(19) 0.0232(16) 0.0047(14) 0.0178(15) 0.0128(15)
C2 0.042(2) 0.035(2) 0.0249(17) -0.0060(15) 0.0123(16) 0.0070(16)
C3 0.053(2) 0.037(2) 0.0293(19) -0.0054(16) 0.0126(18) 0.0156(18)
C4 0.057(3) 0.047(2) 0.0253(18) 0.0056(16) 0.0204(18) 0.025(2)
C5 0.042(2) 0.050(2) 0.036(2) 0.0140(18) 0.0256(18) 0.0209(18)
C6 0.041(2) 0.037(2) 0.0278(18) 0.0081(15) 0.0202(16) 0.0137(16)
C7 0.042(2) 0.043(2) 0.057(3) -0.021(2) 0.018(2) 0.0041(18)
C8 0.046(3) 0.150(6) 0.042(3) -0.025(3) 0.020(2) -0.009(3)
C9 0.045(2) 0.044(2) 0.045(2) -0.0024(19) 0.008(2) -0.0012(19)
C10 0.037(2) 0.040(2) 0.052(2) 0.0103(18) 0.0246(19) 0.0108(17)
C11 0.078(4) 0.142(6) 0.048(3) 0.013(4) 0.027(3) -0.051(4)
C12 0.118(5) 0.063(3) 0.038(3) 0.001(2) 0.005(3) -0.024(3)
C13 0.0265(17) 0.0301(18) 0.0263(17) -0.0002(14) 0.0125(14) 0.0016(13)
C14 0.055(2) 0.037(2) 0.0310(19) 0.0044(16) 0.0188(18) 0.0194(18)
C15 0.0231(16) 0.0282(17) 0.0277(17) -0.0009(14) 0.0113(14) 0.0002(13)
C16 0.056(2) 0.0293(19) 0.035(2) -0.0020(15) 0.0278(19) 0.0029(17)
C17 0.0345(19) 0.0243(17) 0.0334(19) 0.0002(14) 0.0176(16) -0.0027(14)
C18 0.050(2) 0.0286(19) 0.031(2) 0.0025(15) 0.0232(19) -0.0013(17)
C19 0.056(3) 0.032(2) 0.042(2) -0.0069(17) 0.026(2) -0.0093(18)
C20 0.070(3) 0.0248(19) 0.051(3) -0.0001(18) 0.035(2) 0.0060(19)
C21 0.052(2) 0.038(2) 0.041(2) 0.0086(18) 0.0258(19) 0.0187(19)
C22 0.040(2) 0.0338(19) 0.0284(18) 0.0027(15) 0.0186(16) 0.0086(16)
C23 0.034(2) 0.037(2) 0.035(2) -0.0061(16) 0.0112(16) -0.0059(16)
C24 0.039(2) 0.052(3) 0.043(2) -0.0052(19) 0.0220(19) -0.0023(19)
C25 0.039(2) 0.068(3) 0.044(3) -0.015(2) 0.016(2) -0.020(2)
C26 0.039(2) 0.040(2) 0.035(2) 0.0006(16) 0.0174(17) 0.0124(17)
C27 0.047(3) 0.059(3) 0.048(3) -0.007(2) 0.023(2) 0.001(2)
C28 0.044(3) 0.060(3) 0.049(3) 0.006(2) 0.008(2) 0.014(2)
C29 0.065(3) 0.039(2) 0.035(2) 0.0124(18) 0.026(2) 0.008(2)
C30 0.053(2) 0.048(2) 0.0275(19) 0.0109(18) 0.0171(18) 0.013(2)
C31 0.042(2) 0.050(3) 0.031(2) 0.0034(19) 0.0213(18) 0.0028(19)
C32 0.045(2) 0.057(3) 0.029(2) -0.0024(18) 0.0166(18) 0.0087(19)
C33 0.067(3) 0.060(3) 0.040(2) 0.002(2) 0.029(2) 0.010(3)
C34 0.055(3) 0.061(3) 0.043(2) -0.001(2) 0.027(2) 0.009(2)
C35 0.097(4) 0.077(4) 0.059(3) 0.025(3) 0.049(3) 0.039(3)
C36 0.044(2) 0.067(3) 0.0272(19) 0.0017(19) 0.0147(18) -0.004(2)
C37 0.071(3) 0.064(3) 0.037(2) -0.010(2) 0.025(2) 0.001(2)
C38 0.101(5) 0.076(4) 0.053(3) -0.016(3) 0.036(3) -0.008(3)
C39 0.080(4) 0.137(6) 0.030(3) -0.019(3) 0.021(3) -0.034(4)
C40 0.049(3) 0.115(5) 0.030(2) 0.000(3) 0.013(2) -0.010(3)
C41 0.043(2) 0.083(4) 0.032(2) 0.005(2) 0.0165(19) 0.003(2)
C42 0.039(2) 0.044(2) 0.0267(18) -0.0016(16) 0.0115(16) 0.0120(17)
C43 0.043(2) 0.051(3) 0.035(2) -0.0031(18) 0.0156(18) 0.0071(19)
C44 0.068(3) 0.046(2) 0.043(2) 0.009(2) 0.030(2) 0.017(2)
C45 0.053(3) 0.068(3) 0.044(2) 0.013(2) 0.021(2) 0.032(2)
C46 0.041(2) 0.073(3) 0.039(2) 0.007(2) 0.016(2) 0.014(2)
C47 0.036(2) 0.051(2) 0.037(2) -0.0007(18) 0.0168(17) 0.0062(18)
C48 0.037(2) 0.055(3) 0.0250(19) 0.0070(18) 0.0084(16) 0.0135(18)
C49 0.039(2) 0.053(3) 0.043(2) 0.001(2) 0.0109(19) 0.0106(19)
C50 0.036(2) 0.089(4) 0.040(2) 0.006(2) 0.0126(19) 0.015(2)
C51 0.049(3) 0.079(3) 0.029(2) -0.002(2) 0.0112(19) 0.023(2)
C52 0.057(3) 0.060(3) 0.031(2) -0.001(2) 0.011(2) 0.020(2)
C53 0.049(2) 0.056(3) 0.028(2) 0.0032(18) 0.0109(18) 0.010(2)
C54 0.029(2) 0.098(4) 0.028(2) -0.004(2) 0.0085(17) 0.000(2)
C55 0.060(3) 0.076(4) 0.057(3) -0.025(3) 0.020(3) 0.001(3)
C56 0.067(4) 0.088(4) 0.062(3) -0.029(3) 0.027(3) -0.010(3)
C57 0.054(3) 0.103(5) 0.060(4) -0.022(3) 0.029(3) -0.012(3)
C58 0.050(3) 0.117(5) 0.041(3) 0.002(3) 0.028(2) 0.000(3)
C59 0.036(2) 0.111(4) 0.037(2) -0.002(3) 0.018(2) -0.002(3)
C60 0.049(2) 0.055(3) 0.0243(19) 0.0079(18) 0.0076(18) 0.002(2)
C61 0.055(3) 0.076(4) 0.047(3) 0.031(3) 0.014(2) 0.010(3)
C62 0.070(4) 0.070(4) 0.061(3) 0.040(3) 0.009(3) -0.001(3)
C63 0.114(5) 0.043(3) 0.045(3) 0.012(2) 0.023(3) 0.012(3)
C64 0.093(4) 0.056(3) 0.037(2) 0.014(2) 0.021(3) 0.021(3)
C65 0.067(3) 0.050(3) 0.032(2) 0.0087(19) 0.018(2) 0.004(2)
C66 0.037(2) 0.041(2) 0.036(2) 0.0063(17) 0.0152(17) 0.0117(17)
C67 0.043(2) 0.053(3) 0.035(2) 0.007(2) 0.0125(19) 0.006(2)
C68 0.043(3) 0.052(3) 0.060(3) 0.009(2) 0.020(2) 0.009(2)
C69 0.055(3) 0.050(3) 0.053(3) 0.009(2) 0.031(3) 0.005(2)
C70 0.061(3) 0.054(3) 0.043(2) 0.005(2) 0.031(2) 0.014(2)
C71 0.047(2) 0.044(2) 0.034(2) 0.0037(17) 0.0172(18) 0.0121(18)
C72 0.058(2) 0.0251(18) 0.041(2) 0.0056(15) 0.0302(19) 0.0113(17)
C73 0.056(3) 0.039(2) 0.040(2) -0.0004(17) 0.026(2) 0.0087(19)
C74 0.071(3) 0.044(2) 0.036(2) 0.0018(19) 0.026(2) 0.010(2)
C75 0.089(4) 0.038(2) 0.055(3) -0.003(2) 0.051(3) 0.000(2)
C76 0.070(3) 0.038(2) 0.059(3) 0.004(2) 0.045(3) 0.010(2)
C77 0.063(3) 0.0296(19) 0.047(2) 0.0079(17) 0.037(2) 0.0150(19)
C78 0.048(2) 0.0274(18) 0.0286(18) 0.0090(14) 0.0214(16) 0.0155(16)
C79 0.051(2) 0.0291(19) 0.0326(19) 0.0077(15) 0.0202(17) 0.0108(17)
C80 0.050(2) 0.038(2) 0.042(2) 0.0163(18) 0.0226(19) 0.0089(18)
C81 0.049(2) 0.041(2) 0.056(3) 0.024(2) 0.031(2) 0.0187(19)
C82 0.062(3) 0.031(2) 0.048(2) 0.0140(17) 0.038(2) 0.0216(19)
C83 0.055(2) 0.0221(17) 0.039(2) 0.0090(15) 0.0272(19) 0.0114(16)
C84 0.0278(17) 0.0313(18) 0.0326(18) 0.0005(14) 0.0148(15) 0.0018(14)
C85 0.0288(19) 0.035(2) 0.034(2) 0.0010(16) 0.0138(16) 0.0080(15)
C86 0.0298(19) 0.0324(19) 0.044(2) 0.0038(16) 0.0196(17) 0.0091(15)
C87 0.0282(19) 0.043(2) 0.048(2) 0.0134(18) 0.0193(17) 0.0103(16)
C88 0.0311(19) 0.054(2) 0.0244(18) 0.0056(16) 0.0092(15) 0.0087(17)
C89 0.0344(19) 0.037(2) 0.0308(19) 0.0003(15) 0.0106(16) 0.0090(16)
C90 0.055(3) 0.0281(19) 0.048(2) -0.0029(17) 0.035(2) 0.0015(17)
C91 0.080(3) 0.038(2) 0.052(3) 0.000(2) 0.049(3) 0.002(2)
C92 0.115(5) 0.033(2) 0.074(4) -0.009(2) 0.078(4) -0.012(3)
C93 0.084(4) 0.061(3) 0.083(4) -0.028(3) 0.065(4) -0.037(3)
C94 0.052(3) 0.073(4) 0.076(4) -0.018(3) 0.041(3) -0.016(3)
C95 0.045(2) 0.053(3) 0.063(3) -0.018(2) 0.037(2) -0.013(2)
C96 0.125(6) 0.070(4) 0.067(4) -0.008(3) 0.037(4) 0.003(4)
C97 0.116(6) 0.054(3) 0.065(4) -0.004(3) 0.035(4) -0.002(4)
C98 0.107(5) 0.069(4) 0.071(4) -0.007(3) 0.039(4) 0.001(4)
C99 0.147(7) 0.065(4) 0.075(4) -0.002(3) 0.059(5) 0.012(4)
C100 0.164(8) 0.071(4) 0.052(4) -0.007(3) 0.036(5) 0.026(5)
C101 0.119(6) 0.097(5) 0.068(4) -0.022(4) 0.029(4) 0.023(5)
C102 0.148(11) 0.122(9) 0.33(2) 0.022(11) 0.148(13) 0.039(8)
C103 0.144(10) 0.125(10) 0.249(18) -0.094(11) 0.116(12) -0.038(8)
C104 0.254(18) 0.102(8) 0.175(12) -0.070(8) 0.159(13) -0.055(9)
C105 0.261(16) 0.137(9) 0.171(11) -0.035(8) 0.172(12) -0.011(9)
C106 0.136(8) 0.149(9) 0.142(9) 0.001(7) 0.074(7) 0.047(7)
C107 0.222(15) 0.129(9) 0.253(17) 0.039(10) 0.177(14) 0.054(9)
F1 0.0621(16) 0.0602(16) 0.0356(13) 0.0094(12) 0.0253(12) 0.0208(13)
F2 0.091(2) 0.075(2) 0.0331(14) 0.0043(13) 0.0288(15) 0.0109(17)
F3 0.112(3) 0.076(2) 0.0529(17) -0.0070(15) 0.0595(18) 0.0041(18)
F4 0.087(2) 0.0516(15) 0.082(2) 0.0072(14) 0.0661(18) 0.0190(14)
F5 0.0585(15) 0.0425(13) 0.0576(15) 0.0100(11) 0.0387(13) 0.0187(11)
F6 0.0558(14) 0.0370(12) 0.0376(12) -0.0046(10) 0.0197(11) 0.0045(11)
F7 0.0472(15) 0.0633(17) 0.0545(16) 0.0046(13) 0.0147(13) -0.0030(13)
F8 0.0560(16) 0.0594(17) 0.085(2) 0.0289(15) 0.0447(15) 0.0231(13)
F9 0.0786(18) 0.0332(12) 0.0800(19) 0.0101(12) 0.0573(16) 0.0201(12)
F10 0.0648(16) 0.0322(12) 0.0523(14) -0.0062(11) 0.0365(13) 0.0057(11)
F11 0.0561(15) 0.0315(12) 0.0348(13) -0.0041(10) 0.0221(11) 0.0068(11)
F12 0.0545(14) 0.0291(11) 0.0619(16) 0.0076(11) 0.0341(13) 0.0124(10)
F13 0.0599(15) 0.0528(15) 0.0549(15) 0.0277(12) 0.0335(13) 0.0279(12)
F14 0.0577(15) 0.0614(16) 0.0289(12) 0.0097(11) 0.0172(11) 0.0168(12)
F15 0.0515(14) 0.0400(12) 0.0308(11) -0.0065(9) 0.0177(10) 0.0050(10)
F16 0.111(2) 0.0347(13) 0.0526(16) 0.0118(12) 0.0543(17) 0.0168(14)
F17 0.168(4) 0.0326(14) 0.087(2) -0.0015(15) 0.089(3) -0.0155(18)
F18 0.118(3) 0.066(2) 0.117(3) -0.036(2) 0.081(3) -0.051(2)
F19 0.0490(18) 0.096(3) 0.110(3) -0.035(2) 0.0304(19) -0.0244(17)
F20 0.0423(14) 0.0524(16) 0.0719(19) -0.0042(14) 0.0192(13) 0.0008(12)
N1 0.0246(15) 0.0275(16) 0.0309(17) -0.0021(13) 0.0114(13) 0.0042(12)
N2 0.0278(15) 0.0286(16) 0.0241(15) -0.0018(12) 0.0113(12) 0.0033(12)
O1 0.0439(16) 0.0562(19) 0.0407(16) 0.0115(14) 0.0150(13) 0.0071(14)
O2 0.0404(16) 0.0552(17) 0.0259(13) -0.0016(12) 0.0143(12) 0.0040(13)
Pd1 0.02900(12) 0.02862(12) 0.02360(12) 0.00107(9) 0.01254(9) 0.00432(9)
Si1 0.0356(6) 0.0475(6) 0.0279(5) 0.0031(5) 0.0095(4) 0.0066(5)
Si2 0.0383(6) 0.0559(7) 0.0235(5) 0.0019(5) 0.0119(4) 0.0043(5)

loop_
_atom_type_symbol
_atom_type_description
_atom_type_scat_dispersion_real
_atom_type_scat_dispersion_imag
_atom_type_scat_source
C C 0.0033 0.0016 'International Tables Vol C Tables 4.2.6.8 and 6.1.1.4'
H H 0.0000 0.0000 'International Tables Vol C Tables 4.2.6.8 and 6.1.1.4'
N N 0.0061 0.0033 'International Tables Vol C Tables 4.2.6.8 and 6.1.1.4'
Si Si 0.0817 0.0704 'International Tables Vol C Tables 4.2.6.8 and 6.1.1.4'
Pd Pd -0.9988 1.0072 'International Tables Vol C Tables 4.2.6.8 and 6.1.1.4'
F F 0.0171 0.0103 'International Tables Vol C Tables 4.2.6.8 and 6.1.1.4'
B B 0.0013 0.0007 'International Tables Vol C Tables 4.2.6.8 and 6.1.1.4'
O O 0.0106 0.0060 'International Tables Vol C Tables 4.2.6.8 and 6.1.1.4'

loop_
_geom_angle_atom_site_label_1
_geom_angle_atom_site_label_2
_geom_angle_atom_site_label_3
_geom_angle
C84 B1 C78 101.0(3)
C84 B1 C72 115.1(3)
C78 B1 C72 112.5(3)
C84 B1 C90 110.7(3)
C78 B1 C90 115.0(3)
C72 B1 C90 103.0(3)
C2 C1 C6 123.1(3)
C2 C1 N1 120.0(3)
C6 C1 N1 116.8(3)
C1 C2 C3 117.3(4)
C1 C2 C7 122.3(3)
C3 C2 C7 120.4(4)
C4 C3 C2 120.7(4)
C5 C4 C3 120.8(4)
C4 C5 C6 121.1(4)
C5 C6 C1 116.9(4)
C5 C6 C10 120.9(3)
C1 C6 C10 122.2(3)
C8 C7 C2 112.3(4)
C8 C7 C9 109.1(4)
C2 C7 C9 112.7(3)
C12 C10 C11 109.4(5)
C12 C10 C6 112.7(4)
C11 C10 C6 112.2(4)
N1 C13 C14 126.0(3)
N1 C13 C15 116.4(3)
C14 C13 C15 117.4(3)
N2 C15 C16 125.5(3)
N2 C15 C13 114.5(3)
C16 C15 C13 119.9(3)
C22 C17 C18 123.2(3)
C22 C17 N2 117.9(3)
C18 C17 N2 118.9(3)
C19 C18 C17 117.0(4)
C19 C18 C23 122.0(4)
C17 C18 C23 121.0(3)
C20 C19 C18 120.7(4)
C19 C20 C21 121.4(4)
C20 C21 C22 120.6(4)
C21 C22 C17 117.2(4)
C21 C22 C26 121.5(4)
C17 C22 C26 121.3(3)
C18 C23 C25 114.4(4)
C18 C23 C24 110.7(3)
C25 C23 C24 109.9(3)
C22 C26 C27 111.2(3)
C22 C26 C28 113.6(4)
C27 C26 C28 110.1(4)
C30 C29 Pd1 71.3(3)
C29 C30 C31 118.6(4)
C29 C30 Pd1 70.5(2)
C31 C30 Pd1 73.0(2)
C30 C31 C32 120.6(4)
C30 C31 Pd1 68.8(2)
C32 C31 Pd1 123.7(3)
O2 C32 C33 111.0(4)
O2 C32 C31 109.6(3)
C33 C32 C31 115.4(4)
C34 C33 C32 116.5(4)
O1 C34 C33 110.0(4)
O1 C34 C35 109.4(4)
C33 C34 C35 111.2(4)
C41 C36 C37 117.4(4)
C41 C36 Si1 121.1(4)
C37 C36 Si1 121.4(4)
C36 C37 C38 119.6(5)
C39 C38 C37 121.7(6)
C38 C39 C40 119.5(5)
C41 C40 C39 119.1(5)
C40 C41 C36 122.7(5)
C43 C42 C47 118.2(4)
C43 C42 Si1 121.0(3)
C47 C42 Si1 120.7(3)
C42 C43 C44 120.8(4)
C45 C44 C43 120.0(4)
C44 C45 C46 119.9(4)
C45 C46 C47 120.4(4)
C46 C47 C42 120.6(4)
C49 C48 C53 116.5(4)
C49 C48 Si1 121.0(3)
C53 C48 Si1 122.4(3)
C48 C49 C50 121.5(5)
C51 C50 C49 120.3(5)
C52 C51 C50 119.7(4)
C51 C52 C53 120.2(5)
C52 C53 C48 121.7(5)
C59 C54 C55 118.1(5)
C59 C54 Si2 122.3(5)
C55 C54 Si2 119.6(4)
C56 C55 C54 122.5(6)
C57 C56 C55 119.4(7)
C56 C57 C58 122.9(6)
C57 C58 C59 118.1(5)
C54 C59 C58 118.9(6)
C65 C60 C61 117.6(5)
C65 C60 Si2 120.0(3)
C61 C60 Si2 122.3(4)
C62 C61 C60 121.0(5)
C61 C62 C63 120.0(5)
C62 C63 C64 120.6(5)
C65 C64 C63 118.5(5)
C64 C65 C60 122.2(5)
C67 C66 C71 117.1(4)
C67 C66 Si2 122.3(3)
C71 C66 Si2 120.6(3)
C68 C67 C66 121.8(4)
C69 C68 C67 120.6(5)
C68 C69 C70 119.4(4)
C71 C70 C69 120.2(4)
C70 C71 C66 120.7(4)
C73 C72 C77 113.8(4)
C73 C72 B1 127.5(4)
C77 C72 B1 118.2(4)
F1 C73 C74 114.2(4)
F1 C73 C72 121.4(3)
C74 C73 C72 124.4(4)
F2 C74 C73 121.0(4)
F2 C74 C75 119.7(4)
C73 C74 C75 119.2(4)
F3 C75 C76 120.8(5)
F3 C75 C74 120.0(5)
C76 C75 C74 119.2(4)
F4 C76 C75 120.1(4)
F4 C76 C77 120.8(5)
C75 C76 C77 119.0(4)
F5 C77 C76 116.3(4)
F5 C77 C72 119.5(3)
C76 C77 C72 124.2(4)
C79 C78 C83 112.8(4)
C79 C78 B1 120.1(3)
C83 C78 B1 126.7(4)
F6 C79 C80 115.8(4)
F6 C79 C78 119.0(3)
C80 C79 C78 125.2(4)
F7 C80 C81 119.4(4)
F7 C80 C79 121.4(4)
C81 C80 C79 119.1(4)
F8 C81 C82 120.2(4)
F8 C81 C80 121.0(4)
C82 C81 C80 118.8(4)
F9 C82 C81 120.5(4)
F9 C82 C83 118.6(4)
C81 C82 C83 120.9(4)
F10 C83 C82 115.3(3)
F10 C83 C78 121.5(4)
C82 C83 C78 123.1(4)
C85 C84 C89 112.9(3)
C85 C84 B1 128.5(3)
C89 C84 B1 118.3(3)
F11 C85 C84 121.0(3)
F11 C85 C86 114.9(3)
C84 C85 C86 124.1(4)
F12 C86 C87 118.8(3)
F12 C86 C85 120.9(4)
C87 C86 C85 120.2(4)
F13 C87 C86 120.7(4)
F13 C87 C88 120.6(4)
C86 C87 C88 118.6(4)
F14 C88 C89 120.8(4)
F14 C88 C87 120.1(4)
C89 C88 C87 119.1(4)
F15 C89 C88 115.8(3)
F15 C89 C84 119.1(3)
C88 C89 C84 125.1(4)
C91 C90 C95 115.0(4)
C91 C90 B1 119.0(4)
C95 C90 B1 125.8(4)
F16 C91 C90 119.9(4)
F16 C91 C92 116.9(4)
C90 C91 C92 123.1(5)
F17 C92 C93 120.7(5)
F17 C92 C91 119.9(6)
C93 C92 C91 119.4(5)
F18 C93 C92 120.8(6)
F18 C93 C94 119.3(7)
C92 C93 C94 119.9(5)
F19 C94 C93 120.0(5)
F19 C94 C95 120.9(5)
C93 C94 C95 119.1(6)
F20 C95 C90 122.9(4)
F20 C95 C94 113.8(5)
C90 C95 C94 123.4(5)
C101 C96 C97 120.5(8)
C98 C97 C96 120.6(7)
C97 C98 C99 118.9(8)
C100 C99 C98 121.5(7)
C99 C100 C101 119.5(7)
C96 C101 C100 119.1(8)
C107 C102 C103 122.4(17)
C102 C103 C104 117.3(14)
C105 C104 C103 118.0(13)
C106 C105 C104 122.8(16)
C105 C106 C107 118.3(12)
C102 C107 C106 120.9(13)
C13 N1 C1 118.7(3)
C13 N1 Pd1 114.8(3)
C1 N1 Pd1 124.7(2)
C15 N2 C17 120.3(3)
C15 N2 Pd1 116.8(3)
C17 N2 Pd1 122.4(2)
C34 O1 Si1 127.1(3)
C32 O2 Si2 126.0(2)
N2 Pd1 C29 101.47(16)
N2 Pd1 N1 76.57(13)
C29 Pd1 N1 169.11(17)
N2 Pd1 C30 130.64(15)
C29 Pd1 C30 38.19(17)
N1 Pd1 C30 148.97(15)
N2 Pd1 C31 168.67(15)
C29 Pd1 C31 68.01(18)
N1 Pd1 C31 114.57(15)
C30 Pd1 C31 38.13(17)
O1 Si1 C48 111.06(19)
O1 Si1 C36 111.39(18)
C48 Si1 C36 108.8(2)
O1 Si1 C42 105.47(18)
C48 Si1 C42 109.57(18)
C36 Si1 C42 110.5(2)
O2 Si2 C66 103.64(17)
O2 Si2 C60 110.78(18)
C66 Si2 C60 110.5(2)
O2 Si2 C54 109.78(18)
C66 Si2 C54 109.6(2)
C60 Si2 C54 112.2(2)

loop_
_geom_bond_atom_site_label_1
_geom_bond_atom_site_label_2
_geom_bond_distance
B1 C84 1.652(5)
B1 C78 1.658(6)
B1 C72 1.663(6)
B1 C90 1.671(6)
C1 C2 1.387(5)
C1 C6 1.411(5)
C1 N1 1.450(5)
C2 C3 1.393(5)
C2 C7 1.527(6)
C3 C4 1.388(6)
C4 C5 1.367(6)
C5 C6 1.393(5)
C6 C10 1.517(6)
C7 C8 1.489(8)
C7 C9 1.532(6)
C10 C12 1.505(7)
C10 C11 1.511(6)
C13 N1 1.284(5)
C13 C14 1.493(5)
C13 C15 1.504(5)
C15 N2 1.283(5)
C15 C16 1.489(5)
C17 C22 1.403(5)
C17 C18 1.409(5)
C17 N2 1.442(5)
C18 C19 1.391(6)
C18 C23 1.530(6)
C19 C20 1.380(6)
C20 C21 1.381(7)
C21 C22 1.392(5)
C22 C26 1.506(6)
C23 C25 1.530(6)
C23 C24 1.541(6)
C26 C27 1.518(6)
C26 C28 1.544(6)
C29 C30 1.389(6)
C29 Pd1 2.117(4)
C30 C31 1.409(6)
C30 Pd1 2.128(4)
C31 C32 1.503(6)
C31 Pd1 2.182(4)
C32 O2 1.431(5)
C32 C33 1.496(7)
C33 C34 1.493(7)
C34 O1 1.438(5)
C34 C35 1.520(7)
C36 C41 1.395(6)
C36 C37 1.400(7)
C36 Si1 1.871(5)
C37 C38 1.400(7)
C38 C39 1.371(10)
C39 C40 1.385(10)
C40 C41 1.383(7)
C42 C43 1.385(6)
C42 C47 1.403(6)
C42 Si1 1.871(4)
C43 C44 1.408(6)
C44 C45 1.376(7)
C45 C46 1.379(7)
C46 C47 1.392(6)
C48 C49 1.391(6)
C48 C53 1.409(6)
C48 Si1 1.859(4)
C49 C50 1.394(6)
C50 C51 1.379(7)
C51 C52 1.367(7)
C52 C53 1.388(6)
C54 C59 1.379(7)
C54 C55 1.395(8)
C54 Si2 1.887(5)
C55 C56 1.382(7)
C56 C57 1.309(9)
C57 C58 1.383(9)
C58 C59 1.455(8)
C60 C65 1.387(7)
C60 C61 1.402(6)
C60 Si2 1.861(5)
C61 C62 1.379(8)
C62 C63 1.380(9)
C63 C64 1.390(8)
C64 C65 1.387(7)
C66 C67 1.391(6)
C66 C71 1.405(6)
C66 Si2 1.859(4)
C67 C68 1.373(6)
C68 C69 1.364(7)
C69 C70 1.390(7)
C70 C71 1.384(6)
C72 C73 1.379(6)
C72 C77 1.396(6)
C73 F1 1.359(5)
C73 C74 1.372(6)
C74 F2 1.345(5)
C74 C75 1.390(7)
C75 F3 1.338(5)
C75 C76 1.375(7)
C76 F4 1.340(5)
C76 C77 1.380(6)
C77 F5 1.350(5)
C78 C79 1.389(6)
C78 C83 1.394(5)
C79 F6 1.357(4)
C79 C80 1.381(6)
C80 F7 1.351(5)
C80 C81 1.374(6)
C81 F8 1.350(5)
C81 C82 1.354(6)
C82 F9 1.352(4)
C82 C83 1.394(6)
C83 F10 1.337(5)
C84 C85 1.374(5)
C84 C89 1.401(5)
C85 F11 1.360(4)
C85 C86 1.387(5)
C86 F12 1.352(4)
C86 C87 1.366(6)
C87 F13 1.342(5)
C87 C88 1.383(6)
C88 F14 1.346(4)
C88 C89 1.367(6)
C89 F15 1.353(4)
C90 C91 1.377(6)
C90 C95 1.389(7)
C91 F16 1.359(6)
C91 C92 1.404(7)
C92 F17 1.338(6)
C92 C93 1.367(9)
C93 F18 1.347(6)
C93 C94 1.373(9)
C94 F19 1.343(7)
C94 C95 1.395(7)
C95 F20 1.335(6)
C96 C101 1.371(10)
C96 C97 1.384(10)
C97 C98 1.353(9)
C98 C99 1.386(10)
C99 C100 1.360(11)
C100 C101 1.389(11)
C102 C107 1.269(16)
C102 C103 1.316(19)
C103 C104 1.445(18)
C104 C105 1.334(19)
C105 C106 1.270(14)
C106 C107 1.421(16)
N1 Pd1 2.127(3)
N2 Pd1 2.097(3)
O1 Si1 1.638(3)
O2 Si2 1.654(3)

loop_
_geom_torsion_atom_site_label_1
_geom_torsion_atom_site_label_2
_geom_torsion_atom_site_label_3
_geom_torsion_atom_site_label_4
_geom_torsion
C6 C1 C2 C3 2.1(5)
N1 C1 C2 C3 179.0(3)
C6 C1 C2 C7 -176.3(4)
N1 C1 C2 C7 0.6(5)
C1 C2 C3 C4 -1.7(5)
C7 C2 C3 C4 176.7(4)
C2 C3 C4 C5 1.3(6)
C3 C4 C5 C6 -1.1(6)
C4 C5 C6 C1 1.3(5)
C4 C5 C6 C10 -178.5(3)
C2 C1 C6 C5 -1.9(5)
N1 C1 C6 C5 -178.9(3)
C2 C1 C6 C10 177.9(3)
N1 C1 C6 C10 0.9(5)
C1 C2 C7 C8 -93.8(5)
C3 C2 C7 C8 87.9(5)
C1 C2 C7 C9 142.6(4)
C3 C2 C7 C9 -35.8(6)
C5 C6 C10 C12 -71.8(5)
C1 C6 C10 C12 108.5(5)
C5 C6 C10 C11 52.2(6)
C1 C6 C10 C11 -127.5(5)
N1 C13 C15 N2 -10.0(5)
C14 C13 C15 N2 166.4(3)
N1 C13 C15 C16 172.4(3)
C14 C13 C15 C16 -11.2(5)
C22 C17 C18 C19 0.6(5)
N2 C17 C18 C19 177.7(3)
C22 C17 C18 C23 -178.3(3)
N2 C17 C18 C23 -1.1(5)
C17 C18 C19 C20 0.6(6)
C23 C18 C19 C20 179.4(4)
C18 C19 C20 C21 -0.9(6)
C19 C20 C21 C22 0.1(6)
C20 C21 C22 C17 1.0(6)
C20 C21 C22 C26 179.2(4)
C18 C17 C22 C21 -1.3(5)
N2 C17 C22 C21 -178.5(3)
C18 C17 C22 C26 -179.5(3)
N2 C17 C22 C26 3.3(5)
C19 C18 C23 C25 21.1(5)
C17 C18 C23 C25 -160.1(4)
C19 C18 C23 C24 -103.7(4)
C17 C18 C23 C24 75.1(5)
C21 C22 C26 C27 -87.2(5)
C17 C22 C26 C27 90.9(4)
C21 C22 C26 C28 37.7(5)
C17 C22 C26 C28 -144.2(4)
Pd1 C29 C30 C31 -56.9(4)
C29 C30 C31 C32 173.2(4)
Pd1 C30 C31 C32 117.6(4)
C29 C30 C31 Pd1 55.7(3)
C30 C31 C32 O2 -46.7(5)
Pd1 C31 C32 O2 37.0(5)
C30 C31 C32 C33 -172.9(4)
Pd1 C31 C32 C33 -89.2(4)
O2 C32 C33 C34 171.1(4)
C31 C32 C33 C34 -63.4(6)
C32 C33 C34 O1 -54.6(6)
C32 C33 C34 C35 -175.9(4)
C41 C36 C37 C38 0.1(7)
Si1 C36 C37 C38 177.9(4)
C36 C37 C38 C39 0.1(8)
C37 C38 C39 C40 -0.8(9)
C38 C39 C40 C41 1.3(8)
C39 C40 C41 C36 -1.2(7)
C37 C36 C41 C40 0.5(7)
Si1 C36 C41 C40 -177.3(4)
C47 C42 C43 C44 -0.4(6)
Si1 C42 C43 C44 177.2(3)
C42 C43 C44 C45 -0.1(6)
C43 C44 C45 C46 -0.5(7)
C44 C45 C46 C47 1.6(7)
C45 C46 C47 C42 -2.0(7)
C43 C42 C47 C46 1.4(6)
Si1 C42 C47 C46 -176.2(3)
C53 C48 C49 C50 -0.3(6)
Si1 C48 C49 C50 -177.3(3)
C48 C49 C50 C51 -1.2(6)
C49 C50 C51 C52 1.6(7)
C50 C51 C52 C53 -0.5(6)
C51 C52 C53 C48 -1.0(6)
C49 C48 C53 C52 1.4(6)
Si1 C48 C53 C52 178.4(3)
C59 C54 C55 C56 -0.1(8)
Si2 C54 C55 C56 179.8(4)
C54 C55 C56 C57 1.1(9)
C55 C56 C57 C58 -2.4(9)
C56 C57 C58 C59 2.7(8)
C55 C54 C59 C58 0.3(7)
Si2 C54 C59 C58 -179.5(3)
C57 C58 C59 C54 -1.5(7)
C65 C60 C61 C62 1.2(7)
Si2 C60 C61 C62 -176.7(4)
C60 C61 C62 C63 0.2(8)
C61 C62 C63 C64 -1.8(8)
C62 C63 C64 C65 1.7(8)
C63 C64 C65 C60 -0.2(7)
C61 C60 C65 C64 -1.2(7)
Si2 C60 C65 C64 176.8(4)
C71 C66 C67 C68 -3.0(6)
Si2 C66 C67 C68 175.9(4)
C66 C67 C68 C69 1.3(7)
C67 C68 C69 C70 0.9(7)
C68 C69 C70 C71 -1.3(7)
C69 C70 C71 C66 -0.5(7)
C67 C66 C71 C70 2.6(6)
Si2 C66 C71 C70 -176.4(3)
C84 B1 C72 C73 129.5(4)
C78 B1 C72 C73 14.6(6)
C90 B1 C72 C73 -109.9(5)
C84 B1 C72 C77 -59.1(5)
C78 B1 C72 C77 -174.0(3)
C90 B1 C72 C77 61.5(4)
C77 C72 C73 F1 -175.8(4)
B1 C72 C73 F1 -4.1(6)
C77 C72 C73 C74 3.3(6)
B1 C72 C73 C74 175.0(4)
F1 C73 C74 F2 -2.0(6)
C72 C73 C74 F2 178.8(4)
F1 C73 C74 C75 177.2(4)
C72 C73 C74 C75 -1.9(7)
F2 C74 C75 F3 -0.3(7)
C73 C74 C75 F3 -179.6(4)
F2 C74 C75 C76 -179.9(4)
C73 C74 C75 C76 0.9(7)
F3 C75 C76 F4 2.6(7)
C74 C75 C76 F4 -177.8(4)
F3 C75 C76 C77 178.9(4)
C74 C75 C76 C77 -1.5(7)
F4 C76 C77 F5 -1.1(6)
C75 C76 C77 F5 -177.4(4)
F4 C76 C77 C72 179.6(4)
C75 C76 C77 C72 3.2(7)
C73 C72 C77 F5 176.7(4)
B1 C72 C77 F5 4.2(5)
C73 C72 C77 C76 -4.0(6)
B1 C72 C77 C76 -176.5(4)
C84 B1 C78 C79 -66.5(4)
C72 B1 C78 C79 56.7(4)
C90 B1 C78 C79 174.2(3)
C84 B1 C78 C83 105.5(4)
C72 B1 C78 C83 -131.3(4)
C90 B1 C78 C83 -13.7(5)
C83 C78 C79 F6 -178.3(3)
B1 C78 C79 F6 -5.2(5)
C83 C78 C79 C80 2.4(5)
B1 C78 C79 C80 175.5(3)
F6 C79 C80 F7 -1.5(5)
C78 C79 C80 F7 177.8(3)
F6 C79 C80 C81 179.5(3)
C78 C79 C80 C81 -1.1(6)
F7 C80 C81 F8 -0.8(6)
C79 C80 C81 F8 178.2(3)
F7 C80 C81 C82 -179.9(4)
C79 C80 C81 C82 -0.9(6)
F8 C81 C82 F9 1.4(6)
C80 C81 C82 F9 -179.5(3)
F8 C81 C82 C83 -177.7(3)
C80 C81 C82 C83 1.4(6)
F9 C82 C83 F10 1.0(5)
C81 C82 C83 F10 -180.0(3)
F9 C82 C83 C78 -179.1(3)
C81 C82 C83 C78 0.0(6)
C79 C78 C83 F10 178.2(3)
B1 C78 C83 F10 5.6(5)
C79 C78 C83 C82 -1.8(5)
B1 C78 C83 C82 -174.4(3)
C78 B1 C84 C85 108.8(4)
C72 B1 C84 C85 -12.6(6)
C90 B1 C84 C85 -129.0(4)
C78 B1 C84 C89 -64.8(4)
C72 B1 C84 C89 173.8(3)
C90 B1 C84 C89 57.4(4)
C89 C84 C85 F11 179.0(3)
B1 C84 C85 F11 5.1(6)
C89 C84 C85 C86 -0.3(5)
B1 C84 C85 C86 -174.2(4)
F11 C85 C86 F12 -2.9(5)
C84 C85 C86 F12 176.4(3)
F11 C85 C86 C87 179.9(3)
C84 C85 C86 C87 -0.8(6)
F12 C86 C87 F13 0.3(5)
C85 C86 C87 F13 177.6(3)
F12 C86 C87 C88 -176.9(3)
C85 C86 C87 C88 0.4(6)
F13 C87 C88 F14 2.1(6)
C86 C87 C88 F14 179.3(3)
F13 C87 C88 C89 -176.1(3)
C86 C87 C88 C89 1.1(6)
F14 C88 C89 F15 1.5(5)
C87 C88 C89 F15 179.7(3)
F14 C88 C89 C84 179.4(3)
C87 C88 C89 C84 -2.4(6)
C85 C84 C89 F15 179.8(3)
B1 C84 C89 F15 -5.7(5)
C85 C84 C89 C88 1.9(6)
B1 C84 C89 C88 176.5(4)
C84 B1 C90 C91 -168.1(3)
C78 B1 C90 C91 -54.5(5)
C72 B1 C90 C91 68.3(4)
C84 B1 C90 C95 16.7(5)
C78 B1 C90 C95 130.4(4)
C72 B1 C90 C95 -106.8(4)
C95 C90 C91 F16 176.6(4)
B1 C90 C91 F16 0.9(5)
C95 C90 C91 C92 -4.7(6)
B1 C90 C91 C92 179.7(4)
F16 C91 C92 F17 1.0(6)
C90 C91 C92 F17 -177.8(4)
F16 C91 C92 C93 -179.1(4)
C90 C91 C92 C93 2.2(7)
F17 C92 C93 F18 2.3(7)
C91 C92 C93 F18 -177.7(4)
F17 C92 C93 C94 -179.4(4)
C91 C92 C93 C94 0.6(7)
F18 C93 C94 F19 -3.0(7)
C92 C93 C94 F19 178.7(4)
F18 C93 C94 C95 177.8(4)
C92 C93 C94 C95 -0.5(7)
C91 C90 C95 F20 -177.3(4)
B1 C90 C95 F20 -2.0(6)
C91 C90 C95 C94 4.7(6)
B1 C90 C95 C94 -179.9(4)
F19 C94 C95 F20 0.3(6)
C93 C94 C95 F20 179.6(4)
F19 C94 C95 C90 178.4(4)
C93 C94 C95 C90 -2.3(7)
C101 C96 C97 C98 -0.1(10)
C96 C97 C98 C99 -0.4(9)
C97 C98 C99 C100 0.0(10)
C98 C99 C100 C101 1.0(10)
C97 C96 C101 C100 1.1(10)
C99 C100 C101 C96 -1.5(10)
C107 C102 C103 C104 -7(2)
C102 C103 C104 C105 3.6(17)
C103 C104 C105 C106 1.1(17)
C104 C105 C106 C107 -3.0(18)
C103 C102 C107 C106 5(2)
C105 C106 C107 C102 0(2)
C14 C13 N1 C1 -4.5(5)
C15 C13 N1 C1 171.5(3)
C14 C13 N1 Pd1 -170.3(3)
C15 C13 N1 Pd1 5.7(4)
C2 C1 N1 C13 92.7(4)
C6 C1 N1 C13 -90.3(4)
C2 C1 N1 Pd1 -103.1(3)
C6 C1 N1 Pd1 73.9(4)
C16 C15 N2 C17 -1.0(5)
C13 C15 N2 C17 -178.4(3)
C16 C15 N2 Pd1 -173.5(3)
C13 C15 N2 Pd1 9.1(4)
C22 C17 N2 C15 -104.7(4)
C18 C17 N2 C15 78.0(4)
C22 C17 N2 Pd1 67.4(4)
C18 C17 N2 Pd1 -109.9(3)
C33 C34 O1 Si1 138.5(4)
C35 C34 O1 Si1 -99.1(5)
C33 C32 O2 Si2 -107.2(4)
C31 C32 O2 Si2 124.1(3)
C15 N2 Pd1 C29 -173.9(3)
C17 N2 Pd1 C29 13.8(3)
C15 N2 Pd1 N1 -4.9(3)
C17 N2 Pd1 N1 -177.2(3)
C15 N2 Pd1 C30 158.1(3)
C17 N2 Pd1 C30 -14.3(4)
C15 N2 Pd1 C31 165.0(7)
C17 N2 Pd1 C31 -7.4(10)
C30 C29 Pd1 N2 -144.8(3)
C30 C29 Pd1 N1 136.8(8)
C30 C29 Pd1 C31 30.8(3)
C13 N1 Pd1 N2 -0.9(3)
C1 N1 Pd1 N2 -165.7(3)
C13 N1 Pd1 C29 79.9(10)
C1 N1 Pd1 C29 -84.8(10)
C13 N1 Pd1 C30 -155.4(3)
C1 N1 Pd1 C30 39.9(4)
C13 N1 Pd1 C31 -178.7(3)
C1 N1 Pd1 C31 16.5(3)
C29 C30 Pd1 N2 48.1(3)
C31 C30 Pd1 N2 177.8(3)
C31 C30 Pd1 C29 129.7(4)
C29 C30 Pd1 N1 -165.5(3)
C31 C30 Pd1 N1 -35.8(4)
C29 C30 Pd1 C31 -129.7(4)
C30 C31 Pd1 N2 -8.5(10)
C32 C31 Pd1 N2 -121.9(8)
C30 C31 Pd1 C29 -30.9(3)
C32 C31 Pd1 C29 -144.3(4)
C30 C31 Pd1 N1 160.7(2)
C32 C31 Pd1 N1 47.2(4)
C32 C31 Pd1 C30 -113.4(5)
C34 O1 Si1 C48 88.8(4)
C34 O1 Si1 C36 -32.7(4)
C34 O1 Si1 C42 -152.6(3)
C49 C48 Si1 O1 -167.7(3)
C53 C48 Si1 O1 15.5(4)
C49 C48 Si1 C36 -44.7(4)
C53 C48 Si1 C36 138.5(3)
C49 C48 Si1 C42 76.2(4)
C53 C48 Si1 C42 -100.6(4)
C41 C36 Si1 O1 82.2(4)
C37 C36 Si1 O1 -95.6(4)
C41 C36 Si1 C48 -40.6(4)
C37 C36 Si1 C48 141.7(4)
C41 C36 Si1 C42 -160.9(3)
C37 C36 Si1 C42 21.3(4)
C43 C42 Si1 O1 163.8(3)
C47 C42 Si1 O1 -18.7(4)
C43 C42 Si1 C48 -76.6(4)
C47 C42 Si1 C48 100.9(3)
C43 C42 Si1 C36 43.3(4)
C47 C42 Si1 C36 -139.2(3)
C32 O2 Si2 C66 170.0(3)
C32 O2 Si2 C60 -71.5(4)
C32 O2 Si2 C54 53.0(4)
C67 C66 Si2 O2 -139.4(3)
C71 C66 Si2 O2 39.5(4)
C67 C66 Si2 C60 101.9(4)
C71 C66 Si2 C60 -79.2(3)
C67 C66 Si2 C54 -22.3(4)
C71 C66 Si2 C54 156.7(3)
C65 C60 Si2 O2 -118.7(3)
C61 C60 Si2 O2 59.2(4)
C65 C60 Si2 C66 -4.5(4)
C61 C60 Si2 C66 173.4(4)
C65 C60 Si2 C54 118.2(4)
C61 C60 Si2 C54 -63.9(4)
C59 C54 Si2 O2 -113.5(4)
C55 C54 Si2 O2 66.7(4)
C59 C54 Si2 C66 133.3(4)
C55 C54 Si2 C66 -46.5(4)
C59 C54 Si2 C60 10.2(4)
C55 C54 Si2 C60 -169.6(4)
